data_8101537
loop_
_publ_author_name
'Tinant, Bernard'
'Declercq, Jean-Paul'
'Jnoff, Eric'
'Ghosez, Leon'

_publ_section_title
;
Crystal structure of 6-acetyl-3,4-dimethyl-5-[(2-oxo-1,3-oxazolidin-
3-yl)-carbonyl]tetrahydropyridin-2(1H)-one---water (4/1), C~13~H~18~N~2~O~5~ 
&#x00B7; 0.25 H~2~O
;
_journal_issue 3
_journal_name_full 'Zeitschrift f\"ur Kristallographie - New Crystal Structures'
_journal_page_first 323
_journal_page_last 325
_journal_volume 214
_journal_year 1999
_chemical_formula_moiety 'C13 H18 N2 O5 0.5 H2 O'
_chemical_formula_sum 'C13 H18.5 N2 O5.25'
_chemical_formula_weight 286.80
_space_group_IT_number 5
_symmetry_cell_setting monoclinic
_symmetry_space_group_name_Hall 'C 2y'
_symmetry_space_group_name_H-M 'C 1 2 1'
_cell_angle_alpha 90.00
_cell_angle_beta 97.310(10)
_cell_angle_gamma 90.00
_cell_formula_units_Z 8
_cell_length_a 28.091(4)
_cell_length_b 9.209(2)
_cell_length_c 11.142(2)
_cell_measurement_temperature 293(2)
_cell_volume 2858.9(9)
_diffrn_ambient_temperature 293(2)
_exptl_crystal_density_diffrn 1.333
_refine_ls_R_factor_obs 0.0512
_cod_original_sg_symbol_H-M 'C 2'
_cod_original_formula_sum 'C13 H18.50 N2 O5.25'
_cod_database_code 8101537

loop_
_symmetry_equiv_pos_as_xyz
'x, y, z'
'-x, y, -z'
'x+1/2, y+1/2, z'
'-x+1/2, y+1/2, -z'

loop_
_atom_site_aniso_label
_atom_site_aniso_U_11
_atom_site_aniso_U_22
_atom_site_aniso_U_33
_atom_site_aniso_U_23
_atom_site_aniso_U_13
_atom_site_aniso_U_12
N1 0.0522(13) 0.0358(11) 0.0568(14) -0.0063(10) 0.0232(11) -0.0137(10)
C2 0.0458(14) 0.0430(14) 0.051(2) -0.0095(12) 0.0183(12) -0.0078(12)
C3 0.0456(14) 0.0397(15) 0.060(2) -0.0085(12) 0.0194(13) -0.0076(11)
C4 0.0404(13) 0.0418(14) 0.0389(13) -0.0034(11) 0.0085(11) -0.0092(11)
C5 0.0370(12) 0.0392(13) 0.0417(14) 0.0042(11) 0.0093(11) -0.0038(10)
C6 0.0450(14) 0.0373(14) 0.055(2) 0.0038(12) 0.0164(12) -0.0034(11)
O7 0.0588(13) 0.0568(13) 0.102(2) -0.0216(12) 0.0486(12) -0.0188(10)
C8 0.053(2) 0.062(2) 0.116(3) 0.019(2) 0.012(2) 0.005(2)
C9 0.057(2) 0.045(2) 0.061(2) -0.0077(13) 0.0179(14) -0.0119(13)
C10 0.0427(14) 0.0411(14) 0.057(2) 0.0090(13) 0.0116(13) -0.0007(12)
O11 0.0502(12) 0.0748(15) 0.0779(15) 0.0267(13) 0.0088(11) 0.0044(11)
N12 0.0431(13) 0.0481(13) 0.0637(15) 0.0024(11) 0.0231(11) 0.0003(10)
C13 0.067(2) 0.0436(15) 0.057(2) -0.0057(14) 0.0300(15) -0.0075(15)
O14 0.092(2) 0.082(2) 0.0748(15) -0.0027(13) 0.0529(14) -0.0093(15)
C15 0.074(2) 0.081(3) 0.121(3) -0.013(2) 0.058(2) 0.002(2)
C16 0.049(2) 0.068(2) 0.111(3) 0.006(2) 0.037(2) 0.008(2)
O17 0.0751(15) 0.0707(15) 0.0556(12) 0.0136(11) 0.0203(11) 0.0105(12)
C18 0.105(3) 0.063(2) 0.115(3) -0.041(2) 0.076(3) -0.038(2)
O19 0.141(3) 0.090(2) 0.180(3) -0.042(2) 0.110(3) -0.002(2)
C20 0.322(13) 0.706(29) 0.412(16) -0.502(21) 0.310(14) -0.396(18)
N101 0.0385(11) 0.0396(12) 0.0651(15) 0.0000(11) 0.0182(11) 0.0088(10)
C102 0.0328(12) 0.0427(14) 0.0532(14) -0.0020(12) 0.0091(11) -0.0014(11)
C103 0.0448(14) 0.0357(14) 0.053(2) -0.0010(11) 0.0152(12) -0.0036(11)
C104 0.0410(14) 0.0358(13) 0.0487(15) -0.0055(11) 0.0105(12) 0.0013(11)
C105 0.0307(11) 0.0372(12) 0.0429(13) -0.0041(11) 0.0063(10) 0.0014(10)
C106 0.0325(12) 0.0366(13) 0.0454(14) -0.0007(11) 0.0081(10) 0.0057(10)
O107 0.0473(10) 0.0534(12) 0.0915(15) 0.0045(12) 0.0344(11) 0.0056(10)
C108 0.080(2) 0.061(2) 0.063(2) 0.016(2) 0.026(2) 0.027(2)
C109 0.066(2) 0.044(2) 0.070(2) -0.0011(14) 0.024(2) 0.0143(14)
C110 0.0333(11) 0.0347(12) 0.0512(15) -0.0060(12) 0.0086(11) 0.0018(10)
O111 0.0442(10) 0.0621(12) 0.0450(10) -0.0120(9) 0.0064(8) -0.0016(9)
N112 0.0330(10) 0.0452(12) 0.0566(13) -0.0028(10) 0.0090(9) 0.0018(9)
C113 0.0373(14) 0.054(2) 0.070(2) -0.003(2) -0.0053(14) 0.0012(12)
O114 0.0357(10) 0.087(2) 0.101(2) -0.0063(15) 0.0021(11) -0.0112(11)
C115 0.050(2) 0.122(4) 0.122(4) -0.024(3) 0.033(2) -0.008(2)
C116 0.0411(14) 0.055(2) 0.074(2) 0.004(2) 0.0256(13) 0.0056(13)
O117 0.0521(12) 0.088(2) 0.071(2) -0.0234(14) -0.0066(11) -0.0014(12)
C118 0.0406(14) 0.0356(13) 0.057(2) 0.0041(12) 0.0103(12) 0.0076(11)
O119 0.0696(15) 0.0618(13) 0.0652(14) 0.0090(11) 0.0196(11) -0.0185(11)
C120 0.071(2) 0.054(2) 0.070(2) -0.017(2) 0.016(2) -0.010(2)
O200 0.120(3) 0.057(2) 0.078(3) 0.000 0.040(2) 0.000

loop_
_atom_site_label
_atom_site_type_symbol
_atom_site_fract_x
_atom_site_fract_y
_atom_site_fract_z
_atom_site_U_iso_or_equiv
_atom_site_thermal_displace_type
_atom_site_occupancy
_atom_site_calc_flag
_atom_site_refinement_flags
_atom_site_disorder_group
N1 N 0.93291(8) 0.8798(3) 0.7731(2) 0.0469(6) Uani 1 d . .
C2 C 0.95203(10) 0.7611(3) 0.7322(2) 0.0456(6) Uani 1 d . .
C3 C 0.92923(10) 0.6160(3) 0.7501(3) 0.0473(6) Uani 1 d . .
C4 C 0.87496(9) 0.6277(3) 0.7546(2) 0.0401(6) Uani 1 d . .
C5 C 0.86485(9) 0.7466(3) 0.8451(2) 0.0389(5) Uani 1 d . .
C6 C 0.88612(10) 0.8940(3) 0.8138(3) 0.0448(6) Uani 1 d . .
O7 O 0.98964(8) 0.7678(2) 0.6853(2) 0.0693(7) Uani 1 d . .
C8 C 0.95699(12) 0.5412(4) 0.8608(4) 0.0766(11) Uani 1 d . .
H8A H 0.94271(12) 0.4485(4) 0.8729(4) 0.078(2) Uiso 1 calc R .
H8B H 0.95580(12) 0.6007(4) 0.9311(4) 0.078(2) Uiso 1 calc R .
H8C H 0.98980(12) 0.5278(4) 0.8475(4) 0.078(2) Uiso 1 calc R .
C9 C 0.85273(11) 0.4836(3) 0.7837(3) 0.0538(7) Uani 1 d . .
H9A H 0.81891(11) 0.4963(3) 0.7855(3) 0.078(2) Uiso 1 calc R .
H9B H 0.86742(11) 0.4499(3) 0.8611(3) 0.078(2) Uiso 1 calc R .
H9C H 0.85781(11) 0.4137(3) 0.7227(3) 0.078(2) Uiso 1 calc R .
C10 C 0.81067(10) 0.7675(3) 0.8378(3) 0.0465(6) Uani 1 d . .
O11 O 0.78749(8) 0.8170(3) 0.7481(2) 0.0676(6) Uani 1 d . .
N12 N 0.78701(8) 0.7299(3) 0.9353(2) 0.0502(6) Uani 1 d . .
C13 C 0.80453(11) 0.6605(3) 1.0416(3) 0.0538(7) Uani 1 d . .
O14 O 0.77101(10) 0.6670(3) 1.1176(2) 0.0791(7) Uani 1 d . .
C15 C 0.73323(15) 0.7640(5) 1.0691(4) 0.0881(13) Uani 1 d . .
H15A H 0.73785(15) 0.8596(5) 1.1053(4) 0.078(2) Uiso 1 calc R .
H15B H 0.70217(15) 0.7271(5) 1.0840(4) 0.078(2) Uiso 1 calc R .
C16 C 0.73671(12) 0.7700(4) 0.9368(4) 0.0736(10) Uani 1 d . .
H16A H 0.71520(12) 0.7009(4) 0.8921(4) 0.078(2) Uiso 1 calc R .
H16B H 0.73004(12) 0.8666(4) 0.9043(4) 0.078(2) Uiso 1 calc R .
O17 O 0.84138(9) 0.5963(3) 1.0661(2) 0.0661(6) Uani 1 d . .
C18 C 0.8874(2) 0.9922(4) 0.9225(4) 0.0891(14) Uani 1 d . .
O19 O 0.85337(14) 1.0125(4) 0.9713(4) 0.1295(14) Uani 1 d . .
C20 C 0.9299(3) 1.0568(13) 0.9694(8) 0.458(16) Uani 1 d . .
H20A H 0.9247(3) 1.1154(13) 1.0378(8) 0.078(2) Uiso 1 calc R .
H20B H 0.9413(3) 1.1169(13) 0.9087(8) 0.078(2) Uiso 1 calc R .
H20C H 0.9533(3) 0.9832(13) 0.9944(8) 0.078(2) Uiso 1 calc R .
H1 H 0.9483(14) 0.9550(48) 0.7671(35) 0.078(2) Uiso 1 d . .
H3 H 0.9360(13) 0.5570(47) 0.6844(34) 0.078(2) Uiso 1 d . .
H4 H 0.8600(12) 0.6616(48) 0.6770(35) 0.078(2) Uiso 1 d . .
H5 H 0.8771(13) 0.7139(44) 0.9269(37) 0.078(2) Uiso 1 d . .
H6 H 0.8663(14) 0.9314(46) 0.7518(34) 0.078(2) Uiso 1 d . .
N101 N 0.45795(8) 0.5280(3) 0.3622(2) 0.0467(5) Uani 1 d . .
C102 C 0.47367(8) 0.6486(3) 0.3141(2) 0.0426(6) Uani 1 d . .
C103 C 0.44714(10) 0.7898(3) 0.3265(3) 0.0436(6) Uani 1 d . .
C104 C 0.41545(10) 0.7867(3) 0.4291(3) 0.0414(6) Uani 1 d . .
C105 C 0.38594(8) 0.6461(3) 0.4242(2) 0.0368(5) Uani 1 d . .
C106 C 0.42008(9) 0.5148(3) 0.4392(2) 0.0379(5) Uani 1 d . .
O107 O 0.50868(7) 0.6443(2) 0.2580(2) 0.0619(6) Uani 1 d . .
C108 C 0.42028(13) 0.8296(4) 0.2032(3) 0.0665(9) Uani 1 d . .
H10A H 0.40325(13) 0.9190(4) 0.2096(3) 0.078(2) Uiso 1 calc R .
H10B H 0.39791(13) 0.7538(4) 0.1766(3) 0.078(2) Uiso 1 calc R .
H10C H 0.44278(13) 0.8408(4) 0.1459(3) 0.078(2) Uiso 1 calc R .
C109 C 0.38384(12) 0.9214(3) 0.4282(3) 0.0585(8) Uani 1 d . .
H10D H 0.40356(12) 1.0068(3) 0.4314(3) 0.078(2) Uiso 1 calc R .
H10E H 0.36657(12) 0.9195(3) 0.4972(3) 0.078(2) Uiso 1 calc R .
H10F H 0.36149(12) 0.9227(3) 0.3555(3) 0.078(2) Uiso 1 calc R .
C110 C 0.35622(8) 0.6468(3) 0.5285(2) 0.0395(5) Uani 1 d . .
O111 O 0.37453(6) 0.6695(2) 0.6312(2) 0.0503(5) Uani 1 d . .
N112 N 0.30647(7) 0.6286(2) 0.5073(2) 0.0447(5) Uani 1 d . .
C113 C 0.27973(10) 0.5603(3) 0.4104(3) 0.0549(7) Uani 1 d . .
O114 O 0.23512(7) 0.5405(3) 0.4374(2) 0.0753(7) Uani 1 d . .
C115 C 0.22992(13) 0.6080(6) 0.5520(4) 0.0964(14) Uani 1 d . .
H11A H 0.21491(13) 0.5414(6) 0.6032(4) 0.078(2) Uiso 1 calc R .
H11B H 0.21021(13) 0.6945(6) 0.5397(4) 0.078(2) Uiso 1 calc R .
C116 C 0.27880(9) 0.6459(4) 0.6085(3) 0.0553(7) Uani 1 d . .
H11C H 0.28027(9) 0.7449(4) 0.6384(3) 0.078(2) Uiso 1 calc R .
H11D H 0.28985(9) 0.5803(4) 0.6743(3) 0.078(2) Uiso 1 calc R .
O117 O 0.29250(8) 0.5208(3) 0.3174(2) 0.0716(7) Uani 1 d . .
C118 C 0.39074(9) 0.3760(3) 0.4135(3) 0.0441(6) Uani 1 d . .
O119 O 0.37111(8) 0.3251(2) 0.4942(2) 0.0646(6) Uani 1 d . .
C120 C 0.38567(13) 0.3120(4) 0.2904(3) 0.0643(8) Uani 1 d . .
H12A H 0.36636(13) 0.2259(4) 0.2888(3) 0.078(2) Uiso 1 calc R .
H12B H 0.41682(13) 0.2878(4) 0.2695(3) 0.078(2) Uiso 1 calc R .
H12C H 0.37054(13) 0.3811(4) 0.2332(3) 0.078(2) Uiso 1 calc R .
H101 H 0.4767(15) 0.4485(48) 0.3479(35) 0.078(2) Uiso 1 d . .
H103 H 0.4713(14) 0.8624(46) 0.3383(33) 0.078(2) Uiso 1 d . .
H104 H 0.4378(14) 0.7733(44) 0.5014(36) 0.078(2) Uiso 1 d . .
H105 H 0.3638(13) 0.6290(47) 0.3451(34) 0.078(2) Uiso 1 d . .
H106 H 0.4328(12) 0.5065(44) 0.5241(36) 0.078(2) Uiso 1 d . .
O200 O 1.0000 0.5663(4) 0.5000 0.0827(12) Uani 1 d S .
H201 H 1.0026(14) 0.6237(50) 0.5576(34) 0.078(2) Uiso 1 d . .

loop_
_geom_bond_atom_site_label_1
_geom_bond_atom_site_label_2
_geom_bond_distance
_geom_bond_site_symmetry_2
_geom_bond_publ_flag
N1 C2 1.324(4) . yes
N1 C6 1.450(3) . yes
N1 H1 0.82(4) . ?
C2 O7 1.239(3) . yes
C2 C3 1.506(4) . yes
C3 C4 1.536(4) . yes
C3 C8 1.536(5) . yes
C3 H3 0.95(4) . ?
C4 C9 1.519(4) . yes
C4 C5 1.539(4) . yes
C4 H4 0.96(4) . ?
C5 C10 1.526(4) . yes
C5 C6 1.541(4) . yes
C5 H5 0.98(4) . ?
C6 C18 1.508(5) . yes
C6 H6 0.90(4) . ?
C8 H8A 0.96 . ?
C8 H8B 0.96 . ?
C8 H8C 0.96 . ?
C9 H9A 0.96 . ?
C9 H9B 0.96 . ?
C9 H9C 0.96 . ?
C10 O11 1.210(3) . yes
C10 N12 1.388(4) . yes
N12 C13 1.380(4) . yes
N12 C16 1.463(4) . yes
C13 O17 1.193(4) . yes
C13 O14 1.345(3) . yes
O14 C15 1.439(5) . yes
C15 C16 1.492(6) . yes
C15 H15A 0.97 . ?
C15 H15B 0.97 . ?
C16 H16A 0.97 . ?
C16 H16B 0.97 . ?
C18 O19 1.175(4) . yes
C18 C20 1.374(7) . yes
C20 H20A 0.96 . ?
C20 H20B 0.96 . ?
C20 H20C 0.96 . ?
N101 C102 1.332(4) . yes
N101 C106 1.454(3) . yes
N101 H101 0.93(4) . ?
C102 O107 1.231(3) . yes
C102 C103 1.515(4) . yes
C103 C108 1.525(4) . yes
C103 C104 1.536(4) . yes
C103 H103 0.95(4) . ?
C104 C109 1.525(4) . yes
C104 C105 1.535(4) . yes
C104 H104 0.96(4) . ?
C105 C110 1.515(3) . yes
C105 C106 1.539(3) . yes
C105 H105 1.02(4) . ?
C106 C118 1.528(4) . yes
C106 H106 0.97(4) . ?
C108 H10A 0.96 . ?
C108 H10B 0.96 . ?
C108 H10C 0.96 . ?
C109 H10D 0.96 . ?
C109 H10E 0.96 . ?
C109 H10F 0.96 . ?
C110 O111 1.212(3) . yes
C110 N112 1.397(3) . yes
N112 C113 1.385(4) . yes
N112 C116 1.457(4) . yes
C113 O117 1.196(4) . yes
C113 O114 1.338(4) . yes
O114 C115 1.444(5) . yes
C115 C116 1.477(5) . yes
C115 H11A 0.97 . ?
C115 H11B 0.97 . ?
C116 H11C 0.97 . ?
C116 H11D 0.97 . ?
C118 O119 1.208(3) . yes
C118 C120 1.483(4) . yes
C120 H12A 0.96 . ?
C120 H12B 0.96 . ?
C120 H12C 0.96 . ?
O200 H201 0.83(4) . ?

loop_
_cod_related_entry_id
_cod_related_entry_database
_cod_related_entry_code
1 ChemSpider 30653861
